data_4112655
loop_
_publ_author_name
'Dan Yang'
'Yu-Hui Zhang'
'Bing Li'
'Dan-Wei Zhang'
'Jenny Chun-Yu Chan'
'Nian-Yong Zhu'
'Shi-Wei Luo'
'Yun-Dong Wu'

_publ_section_title
;
 Effect of Side Chains on Turns and Helices in Peptides of \b3-Aminoxy
 Acids
;
_journal_name_full 'Journal of the American Chemical Society'
_journal_page_first 6956
_journal_page_last 6966
_journal_paper_doi 10.1021/ja049976s
_journal_volume 126
_journal_year 2004
_chemical_formula_moiety 'C14 H26 N2 O3'
_chemical_formula_sum 'C14 H26 N2 O3'
_chemical_formula_weight 270.37
_chemical_name_systematic
;
 ?
;
_space_group_IT_number 4
_symmetry_cell_setting monoclinic
_symmetry_space_group_name_Hall 'P 2yb'
_symmetry_space_group_name_H-M 'P 1 21 1'
_atom_sites_solution_hydrogens geom
_atom_sites_solution_primary direct
_atom_sites_solution_secondary difmap
_audit_creation_method SHELXL-97
_cell_angle_alpha 90.00
_cell_angle_beta 93.67(3)
_cell_angle_gamma 90.00
_cell_formula_units_Z 2
_cell_length_a 11.469(2)
_cell_length_b 4.8310(10)
_cell_length_c 14.575(3)
_cell_measurement_reflns_used 0
_cell_measurement_temperature 293(2)
_cell_measurement_theta_max 0
_cell_measurement_theta_min 0
_cell_volume 805.9(3)
_computing_molecular_graphics 'Ortep-3 for Windows (Farrugia, 1997)'
_computing_publication_material 'WinGX publication routines (Farrugia, 1999)'
_computing_structure_refinement 'SHELXL-97 (Sheldrick, 1997)'
_computing_structure_solution 'SHELXS-97 (Sheldrick, 1997)'
_diffrn_ambient_temperature 293(2)
_diffrn_measured_fraction_theta_full 0.742
_diffrn_measured_fraction_theta_max 0.742
_diffrn_radiation_monochromator graphite
_diffrn_radiation_source 'fine-focus sealed tube'
_diffrn_radiation_type MoK\a
_diffrn_radiation_wavelength 0.71069
_diffrn_reflns_av_R_equivalents 0.0281
_diffrn_reflns_av_sigmaI/netI 0.0632
_diffrn_reflns_limit_h_max 12
_diffrn_reflns_limit_h_min -11
_diffrn_reflns_limit_k_max 5
_diffrn_reflns_limit_k_min -5
_diffrn_reflns_limit_l_max 15
_diffrn_reflns_limit_l_min -15
_diffrn_reflns_number 3058
_diffrn_reflns_theta_full 23.57
_diffrn_reflns_theta_max 23.57
_diffrn_reflns_theta_min 1.40
_exptl_absorpt_coefficient_mu 0.078
_exptl_absorpt_correction_type none
_exptl_crystal_colour colorless
_exptl_crystal_density_diffrn 1.114
_exptl_crystal_description prism
_exptl_crystal_F_000 296
_exptl_crystal_size_max 0.4
_exptl_crystal_size_mid 0.4
_exptl_crystal_size_min 0.15
_refine_diff_density_max 0.165
_refine_diff_density_min -0.182
_refine_diff_density_rms 0.064
_refine_ls_abs_structure_details 'Flack H D (1983), Acta Cryst. A39, 876-881'
_refine_ls_abs_structure_Flack 0(2)
_refine_ls_extinction_method none
_refine_ls_goodness_of_fit_ref 1.042
_refine_ls_hydrogen_treatment mixed
_refine_ls_matrix_type full
_refine_ls_number_parameters 180
_refine_ls_number_reflns 1641
_refine_ls_number_restraints 1
_refine_ls_restrained_S_all 1.042
_refine_ls_R_factor_all 0.0477
_refine_ls_R_factor_gt 0.0348
_refine_ls_shift/su_max 0.000
_refine_ls_shift/su_mean 0.000
_refine_ls_structure_factor_coef Fsqd
_refine_ls_weighting_details 'calc w=1/[\s^2^(Fo^2^)+(0.0611P)^2^+0.0000P] where P=(Fo^2^+2Fc^2^)/3'
_refine_ls_weighting_scheme calc
_refine_ls_wR_factor_gt 0.0831
_refine_ls_wR_factor_ref 0.1104
_reflns_number_gt 1306
_reflns_number_total 1641
_reflns_threshold_expression >2sigma(I)
_cod_data_source_file ja049976ssi20040101_113754_1.cif
_cod_data_source_block compound1
_cod_original_sg_symbol_H-M 'P 21'
_cod_database_code 4112655

loop_
_symmetry_equiv_pos_as_xyz
'x, y, z'
'-x, y+1/2, -z'

loop_
_atom_site_label
_atom_site_type_symbol
_atom_site_fract_x
_atom_site_fract_y
_atom_site_fract_z
_atom_site_U_iso_or_equiv
_atom_site_adp_type
_atom_site_occupancy
_atom_site_symmetry_multiplicity
_atom_site_calc_flag
_atom_site_refinement_flags
O1 O 0.2436(3) -0.0762(6) 0.36563(19) 0.0852(11) Uani 1 1 d .
O2 O 0.07986(18) 0.3117(5) 0.58468(13) 0.0487(7) Uani 1 1 d .
O3 O 0.0883(3) 0.6640(6) 0.72873(18) 0.0685(9) Uani 1 1 d .
N1 N 0.2799(3) 0.3556(8) 0.3205(2) 0.0537(10) Uani 1 1 d .
N2 N 0.0897(3) 0.2284(8) 0.6759(2) 0.0539(10) Uani 1 1 d .
C1 C 0.2265(3) 0.1747(9) 0.3710(2) 0.0468(10) Uani 1 1 d .
C2 C 0.1420(3) 0.2885(7) 0.43590(18) 0.0436(9) Uani 1 1 d .
H2A H 0.0646 0.2169 0.4193 0.052 Uiso 1 1 calc R
H2B H 0.1391 0.4885 0.4301 0.052 Uiso 1 1 calc R
C3 C 0.1764(3) 0.2127(8) 0.5347(2) 0.0470(10) Uani 1 1 d .
H3 H 0.1823 0.0110 0.5406 0.056 Uiso 1 1 calc R
C4 C 0.2906(3) 0.3451(12) 0.5699(2) 0.0818(14) Uani 1 1 d .
H4A H 0.3095 0.2867 0.6321 0.123 Uiso 1 1 calc R
H4B H 0.2827 0.5429 0.5681 0.123 Uiso 1 1 calc R
H4C H 0.3517 0.2895 0.5319 0.123 Uiso 1 1 calc R
C5 C 0.3676(3) 0.2844(8) 0.2562(2) 0.0513(10) Uani 1 1 d .
H5 H 0.3680 0.0824 0.2500 0.062 Uiso 1 1 calc R
C6 C 0.4880(3) 0.3719(11) 0.2921(2) 0.0727(13) Uani 1 1 d .
H6A H 0.5073 0.2806 0.3504 0.087 Uiso 1 1 calc R
H6B H 0.4886 0.5700 0.3029 0.087 Uiso 1 1 calc R
C7 C 0.5799(3) 0.3002(13) 0.2250(2) 0.0842(14) Uani 1 1 d .
H7A H 0.6550 0.3732 0.2480 0.101 Uiso 1 1 calc R
H7B H 0.5869 0.1006 0.2207 0.101 Uiso 1 1 calc R
C8 C 0.5490(3) 0.4173(10) 0.1307(3) 0.0732(12) Uani 1 1 d .
H8A H 0.5527 0.6177 0.1333 0.088 Uiso 1 1 calc R
H8B H 0.6055 0.3542 0.0885 0.088 Uiso 1 1 calc R
C9 C 0.4290(3) 0.3299(12) 0.0956(2) 0.0792(14) Uani 1 1 d .
H9A H 0.4281 0.1314 0.0856 0.095 Uiso 1 1 calc R
H9B H 0.4095 0.4193 0.0370 0.095 Uiso 1 1 calc R
C10 C 0.3380(3) 0.4044(11) 0.1625(2) 0.0669(12) Uani 1 1 d .
H10A H 0.3327 0.6043 0.1673 0.080 Uiso 1 1 calc R
H10B H 0.2623 0.3355 0.1393 0.080 Uiso 1 1 calc R
C11 C 0.0843(3) 0.4139(10) 0.7429(2) 0.0485(10) Uani 1 1 d .
C12 C 0.0724(3) 0.2949(8) 0.8368(2) 0.0565(10) Uani 1 1 d .
H12 H 0.0792 0.0929 0.8340 0.068 Uiso 1 1 calc R
C13 C -0.0460(3) 0.3711(16) 0.8685(3) 0.113(2) Uani 1 1 d .
H13A H -0.1058 0.2977 0.8262 0.170 Uiso 1 1 calc R
H13B H -0.0530 0.5690 0.8709 0.170 Uiso 1 1 calc R
H13C H -0.0546 0.2952 0.9286 0.170 Uiso 1 1 calc R
C14 C 0.1663(4) 0.4076(14) 0.9036(3) 0.0943(15) Uani 1 1 d .
H14A H 0.2416 0.3552 0.8842 0.142 Uiso 1 1 calc R
H14B H 0.1563 0.3337 0.9637 0.142 Uiso 1 1 calc R
H14C H 0.1608 0.6058 0.9055 0.142 Uiso 1 1 calc R
H1 H 0.271(3) 0.500(8) 0.323(2) 0.024(11) Uiso 1 1 d .
H2 H 0.087(3) 0.064(9) 0.684(2) 0.062(15) Uiso 1 1 d .

loop_
_atom_site_aniso_label
_atom_site_aniso_U_11
_atom_site_aniso_U_22
_atom_site_aniso_U_33
_atom_site_aniso_U_23
_atom_site_aniso_U_13
_atom_site_aniso_U_12
O1 0.137(3) 0.0281(19) 0.098(2) -0.0030(17) 0.065(2) 0.0052(17)
O2 0.0641(15) 0.0471(16) 0.0358(13) 0.0046(13) 0.0097(11) 0.0111(14)
O3 0.116(3) 0.032(2) 0.0578(18) 0.0012(15) 0.0054(15) 0.0008(17)
N1 0.077(2) 0.028(3) 0.060(2) -0.002(2) 0.0284(16) 0.004(2)
N2 0.088(3) 0.032(3) 0.043(2) 0.003(2) 0.0113(15) 0.0028(17)
C1 0.061(3) 0.039(3) 0.042(2) -0.004(2) 0.0091(19) -0.001(2)
C2 0.052(2) 0.037(2) 0.042(2) -0.0007(19) 0.0075(16) -0.0019(18)
C3 0.061(3) 0.033(2) 0.048(2) 0.0003(19) 0.010(2) 0.009(2)
C4 0.059(3) 0.114(4) 0.070(3) -0.011(3) -0.010(2) 0.006(3)
C5 0.066(3) 0.037(2) 0.054(2) -0.002(2) 0.025(2) 0.004(2)
C6 0.064(3) 0.101(4) 0.053(2) -0.002(3) 0.0058(19) 0.014(3)
C7 0.056(2) 0.119(4) 0.079(3) -0.009(3) 0.013(2) 0.007(3)
C8 0.075(3) 0.074(3) 0.074(3) 0.004(3) 0.033(2) 0.008(3)
C9 0.079(3) 0.109(4) 0.052(2) 0.003(3) 0.020(2) 0.000(3)
C10 0.057(2) 0.090(3) 0.054(2) -0.001(3) 0.0074(19) -0.004(2)
C11 0.063(3) 0.031(3) 0.051(3) 0.001(2) 0.0048(19) -0.003(2)
C12 0.093(3) 0.036(2) 0.041(2) 0.002(2) 0.0110(19) 0.000(2)
C13 0.071(3) 0.180(6) 0.091(3) 0.040(4) 0.020(2) -0.019(4)
C14 0.091(3) 0.132(4) 0.058(2) 0.013(3) -0.007(2) -0.003(3)

loop_
_atom_type_symbol
_atom_type_description
_atom_type_scat_dispersion_real
_atom_type_scat_dispersion_imag
_atom_type_scat_source
O O 0.0106 0.0060 'International Tables Vol C Tables 4.2.6.8 and 6.1.1.4'
N N 0.0061 0.0033 'International Tables Vol C Tables 4.2.6.8 and 6.1.1.4'
C C 0.0033 0.0016 'International Tables Vol C Tables 4.2.6.8 and 6.1.1.4'
H H 0.0000 0.0000 'International Tables Vol C Tables 4.2.6.8 and 6.1.1.4'

loop_
_geom_angle_atom_site_label_1
_geom_angle_atom_site_label_2
_geom_angle_atom_site_label_3
_geom_angle
N2 O2 C3 111.6(2)
C1 N1 C5 124.5(4)
C11 N2 O2 120.2(3)
O1 C1 N1 122.4(4)
O1 C1 C2 120.8(4)
N1 C1 C2 116.8(4)
C1 C2 C3 111.9(3)
O2 C3 C2 103.8(2)
O2 C3 C4 111.3(3)
C2 C3 C4 112.7(3)
N1 C5 C10 111.5(3)
N1 C5 C6 111.4(3)
C10 C5 C6 110.9(3)
C5 C6 C7 111.7(3)
C8 C7 C6 111.6(4)
C9 C8 C7 111.3(3)
C8 C9 C10 111.7(3)
C5 C10 C9 111.6(3)
O3 C11 N2 122.5(4)
O3 C11 C12 122.5(4)
N2 C11 C12 115.0(4)
C11 C12 C14 110.4(3)
C11 C12 C13 108.8(3)
C14 C12 C13 109.5(4)

loop_
_geom_bond_atom_site_label_1
_geom_bond_atom_site_label_2
_geom_bond_distance
O1 C1 1.231(5)
O2 N2 1.387(4)
O2 C3 1.445(4)
O3 C11 1.227(4)
N1 C1 1.318(5)
N1 C5 1.459(5)
N2 C11 1.329(5)
C1 C2 1.501(5)
C2 C3 1.514(4)
C3 C4 1.517(5)
C5 C10 1.502(5)
C5 C6 1.505(5)
C6 C7 1.524(5)
C7 C8 1.508(5)
C8 C9 1.497(5)
C9 C10 1.517(5)
C11 C12 1.499(5)
C12 C14 1.507(5)
C12 C13 1.508(5)
